data_2243264
loop_
_publ_author_name
'Westcott, Barry L.'
'Crundwell, Guy'
'Alicea-Vel\'azquez, Nilda L.'

_publ_section_title
;
 Tetraaqua[3-oxo-1,3-bis(pyridinium-2-yl)propan-1-olato]nickel(II)
 tribromide dihydrate
;
_journal_coeditor_code ZL2768
_journal_issue 2
_journal_name_full 'Acta Crystallographica Section E'
_journal_page_first 270
_journal_page_last 272
_journal_paper_doi 10.1107/S205698902000081X
_journal_volume 76
_journal_year 2020
_chemical_formula_iupac '[Ni (C13 H11 N2 O2) (H2 O1)4] 3Br, 2H2 O'
_chemical_formula_moiety 'C13 H19 N2 Ni O6 3+, 3(Br -), 2(H2 O)'
_chemical_formula_sum 'C13 H23 Br3 N2 Ni O8'
_chemical_formula_weight 633.77
_chemical_name_systematic
;
Tetraaqua[3-oxo-1,3-bis(pyridinium-2-yl)propan-1-olato]nickel(II) tribromide
dihydrate
;
_space_group_crystal_system monoclinic
_space_group_IT_number 14
_space_group_name_Hall '-P 2ybc'
_space_group_name_H-M_alt 'P 1 21/c 1'
_atom_sites_solution_hydrogens mixed
_atom_sites_solution_primary direct
_atom_sites_solution_secondary difmap
_audit_creation_method SHELXL-2014/7
_cell_angle_alpha 90.00
_cell_angle_beta 97.476(9)
_cell_angle_gamma 90.00
_cell_formula_units_Z 4
_cell_length_a 6.8071(6)
_cell_length_b 23.8031(16)
_cell_length_c 13.6302(10)
_cell_measurement_reflns_used 4741
_cell_measurement_temperature 293(2)
_cell_measurement_theta_max 32.0640
_cell_measurement_theta_min 4.5660
_cell_volume 2189.7(3)
_computing_cell_refinement
;
CrysAlis RED (Oxford Diffraction, 2009)
;
_computing_data_collection
;
CrysAlis CCD (Oxford Diffraction, 2009)
;
_computing_data_reduction
;
CrysAlis RED  (Oxford Diffraction, 2009)
;
_computing_molecular_graphics
;
ORTEP-3 for Windows (Farrugia, 2012) and
Mercury (Macrae <i>et al.</i>,  2020)
;
_computing_publication_material
;
OLEX2 (Bourhis <i>et al.</i>,  2015)
;
_computing_structure_refinement
;
SHELXL2014 (Sheldrick, 2015)
;
_computing_structure_solution
;
SHELXS2014 (Sheldrick, 2008)
;
_diffrn_ambient_temperature 293(2)
_diffrn_detector 'CCD plate'
_diffrn_detector_area_resol_mean 16.1790
_diffrn_measured_fraction_theta_full 0.995
_diffrn_measured_fraction_theta_max 0.911
_diffrn_measurement_device 'four-circle diffractometer'
_diffrn_measurement_device_type 'Agilent Xcalibur Sapphire3'
_diffrn_measurement_method '\w scans'
_diffrn_radiation_type MoK\a
_diffrn_radiation_wavelength 0.71073
_diffrn_reflns_av_R_equivalents 0.0337
_diffrn_reflns_av_unetI/netI 0.0348
_diffrn_reflns_limit_h_max 10
_diffrn_reflns_limit_h_min -10
_diffrn_reflns_limit_k_max 36
_diffrn_reflns_limit_k_min -36
_diffrn_reflns_limit_l_max 21
_diffrn_reflns_limit_l_min -20
_diffrn_reflns_number 26929
_diffrn_reflns_theta_full 29.000
_diffrn_reflns_theta_max 33.715
_diffrn_reflns_theta_min 4.333
_diffrn_source 'Enhance (Mo) X-ray Source'
_exptl_absorpt_coefficient_mu 6.400
_exptl_absorpt_correction_T_max 1.00000
_exptl_absorpt_correction_T_min 0.50346
_exptl_absorpt_correction_type multi-scan
_exptl_absorpt_process_details
;
(CrysAlis PRO; Oxford Diffraction, 2009)
;
_exptl_crystal_colour orange
_exptl_crystal_density_diffrn 1.922
_exptl_crystal_density_method 'not measured'
_exptl_crystal_description block
_exptl_crystal_F_000 1248
_exptl_crystal_size_max 0.32
_exptl_crystal_size_mid 0.28
_exptl_crystal_size_min 0.19
_refine_diff_density_max 1.099
_refine_diff_density_min -1.390
_refine_ls_extinction_method none
_refine_ls_goodness_of_fit_ref 1.047
_refine_ls_hydrogen_treatment mixed
_refine_ls_matrix_type full
_refine_ls_number_parameters 280
_refine_ls_number_reflns 7970
_refine_ls_number_restraints 12
_refine_ls_restrained_S_all 1.047
_refine_ls_R_factor_all 0.0668
_refine_ls_R_factor_gt 0.0433
_refine_ls_shift/su_max 0.001
_refine_ls_shift/su_mean 0.000
_refine_ls_structure_factor_coef Fsqd
_refine_ls_weighting_details 'w=1/[\s^2^(Fo^2^)+(0.0561P)^2^+2.3402P] where P=(Fo^2^+2Fc^2^)/3'
_refine_ls_weighting_scheme calc
_refine_ls_wR_factor_gt 0.1086
_refine_ls_wR_factor_ref 0.1250
_reflns_number_gt 5803
_reflns_number_total 7970
_reflns_threshold_expression 'I > 2\s(I)'
_cod_data_source_file zl2768sup1.cif
_cod_data_source_block I
_cod_original_sg_symbol_H-M 'P 21/c'
_cod_database_code 2243264
_shelx_space_group_comment
;
The symmetry employed for this shelxl refinement is uniquely defined
by the following loop, which should always be used as a source of
symmetry information in preference to the above space-group names.
They are only intended as comments.
;

loop_
_space_group_symop_operation_xyz
'x, y, z'
'-x, y+1/2, -z+1/2'
'-x, -y, -z'
'x, -y-1/2, z-1/2'

loop_
_atom_site_type_symbol
_atom_site_label
_atom_site_fract_x
_atom_site_fract_y
_atom_site_fract_z
_atom_site_U_iso_or_equiv
_atom_site_adp_type
_atom_site_calc_flag
_atom_site_occupancy
Br Br1 0.28363(5) 0.60904(2) 0.46388(3) 0.04291(10) Uani d 1
Br Br2 0.22784(5) 0.48206(2) 0.10507(2) 0.03503(9) Uani d 1
Br Br3 0.80885(8) 0.76767(2) 0.39510(3) 0.05624(13) Uani d 1
Ni Ni1 0.15038(6) 0.37164(2) 0.81987(3) 0.02833(10) Uani d 1
O O1 0.2089(4) 0.37484(8) 0.67975(15) 0.0311(4) Uani d 1
O O2 0.2542(4) 0.45031(9) 0.83901(15) 0.0318(5) Uani d 1
O O3 0.0917(5) 0.37407(10) 0.96216(18) 0.0439(6) Uani d 1
O O4 0.0286(4) 0.29148(10) 0.79662(19) 0.0417(6) Uani d 1
O O5 0.4287(5) 0.33525(12) 0.8585(2) 0.0489(6) Uani d 1
O O6 -0.1333(4) 0.40312(11) 0.77851(19) 0.0414(5) Uani d 1
N N1 0.2313(5) 0.45128(15) 0.4508(2) 0.0488(8) Uani d 1
H H1 0.2437 0.4862 0.4669 0.059 Uiso calc 1
N N2 0.3028(5) 0.59168(13) 0.7459(2) 0.0473(7) Uani d 1
H H2 0.3017 0.5882 0.6831 0.057 Uiso calc 1
C C1 0.2240(6) 0.43458(18) 0.3530(2) 0.0464(9) Uani d 1
H H1A 0.2312 0.4615 0.3041 0.056 Uiso calc 1
C C2 0.2062(7) 0.37877(18) 0.3273(2) 0.0480(9) Uani d 1
H H2A 0.2029 0.3677 0.2617 0.058 Uiso calc 1
C C3 0.1935(6) 0.33996(17) 0.3999(2) 0.0432(8) Uani d 1
H H3 0.1814 0.3020 0.3841 0.052 Uiso calc 1
C C4 0.1984(4) 0.35680(12) 0.49387(18) 0.0241(5) Uani d 1
H H4 0.1874 0.3297 0.5420 0.029 Uiso calc 1
C C5 0.2182(4) 0.41042(12) 0.52228(19) 0.0267(5) Uani d 1
C C6 0.2239(5) 0.41925(12) 0.6312(2) 0.0267(5) Uani d 1
C C7 0.2441(5) 0.47393(12) 0.6692(2) 0.0300(6) Uani d 1
H H7 0.2477 0.5037 0.6254 0.036 Uiso calc 1
C C8 0.2593(4) 0.48545(11) 0.7704(2) 0.0264(5) Uani d 1
C C9 0.2832(4) 0.54534(11) 0.8042(2) 0.0246(5) Uani d 1
C C10 0.2865(4) 0.55252(11) 0.90202(18) 0.0216(5) Uani d 1
H H10 0.2701 0.5211 0.9408 0.026 Uiso calc 1
C C11 0.3121(6) 0.60228(14) 0.9464(3) 0.0387(7) Uani d 1
H H11 0.3170 0.6051 1.0148 0.046 Uiso calc 1
C C12 0.3313(6) 0.64942(15) 0.8900(3) 0.0469(9) Uani d 1
H H12 0.3490 0.6845 0.9198 0.056 Uiso calc 1
C C13 0.3243(6) 0.64421(14) 0.7904(3) 0.0450(8) Uani d 1
H H13 0.3339 0.6760 0.7517 0.054 Uiso calc 1
O O7 0.6193(5) 0.29510(15) 0.7017(3) 0.0586(8) Uani d 1
O O8 0.6929(11) 0.2404(2) 0.9388(4) 0.1057(17) Uani d 1
H H3A 0.120(13) 0.4061(18) 0.986(6) 0.159 Uiso d 1
H H3B 0.140(12) 0.349(3) 1.000(5) 0.159 Uiso d 1
H H4A -0.095(3) 0.289(4) 0.791(7) 0.159 Uiso d 1
H H4B 0.061(14) 0.272(3) 0.752(5) 0.159 Uiso d 1
H H5A 0.489(13) 0.317(4) 0.818(6) 0.159 Uiso d 1
H H5B 0.448(15) 0.304(2) 0.886(7) 0.159 Uiso d 1
H H6A -0.169(13) 0.402(4) 0.7173(18) 0.159 Uiso d 1
H H6B -0.178(13) 0.432(2) 0.802(7) 0.159 Uiso d 1
H H7A 0.592(15) 0.319(3) 0.656(5) 0.159 Uiso d 1
H H7B 0.513(8) 0.281(4) 0.673(7) 0.159 Uiso d 1
H H8A 0.789(10) 0.252(4) 0.980(6) 0.159 Uiso d 1
H H8B 0.658(15) 0.2068(16) 0.945(8) 0.159 Uiso d 1

loop_
_atom_site_aniso_label
_atom_site_aniso_U_11
_atom_site_aniso_U_22
_atom_site_aniso_U_33
_atom_site_aniso_U_12
_atom_site_aniso_U_13
_atom_site_aniso_U_23
Br1 0.03826(18) 0.0478(2) 0.04137(18) -0.00130(14) 0.00006(14) 0.00498(15)
Br2 0.04109(18) 0.04094(18) 0.02300(13) 0.00484(13) 0.00390(12) -0.00060(11)
Br3 0.0857(3) 0.02834(17) 0.0548(2) -0.00371(17) 0.0097(2) -0.01026(15)
Ni1 0.0437(2) 0.02121(17) 0.02022(16) -0.00070(14) 0.00474(15) 0.00139(12)
O1 0.0497(13) 0.0228(9) 0.0210(9) 0.0008(9) 0.0051(9) 0.0011(7)
O2 0.0510(13) 0.0230(9) 0.0213(9) -0.0049(9) 0.0038(9) 0.0000(7)
O3 0.0761(19) 0.0318(12) 0.0258(10) -0.0031(12) 0.0139(12) 0.0026(9)
O4 0.0597(16) 0.0247(10) 0.0418(13) -0.0045(11) 0.0105(12) -0.0001(9)
O5 0.0583(17) 0.0447(15) 0.0407(13) 0.0133(13) -0.0053(12) 0.0019(11)
O6 0.0482(14) 0.0358(12) 0.0392(12) 0.0026(11) 0.0021(11) -0.0038(10)
N1 0.064(2) 0.0480(18) 0.0351(15) 0.0050(16) 0.0085(15) 0.0064(13)
N2 0.064(2) 0.0373(15) 0.0405(15) -0.0065(15) 0.0061(15) -0.0003(13)
C1 0.061(2) 0.055(2) 0.0230(13) 0.0033(18) 0.0076(15) 0.0093(14)
C2 0.058(2) 0.066(3) 0.0200(13) 0.0027(19) 0.0057(15) -0.0077(14)
C3 0.054(2) 0.0456(19) 0.0301(15) -0.0022(16) 0.0045(15) -0.0164(14)
C4 0.0314(13) 0.0240(11) 0.0170(10) -0.0010(10) 0.0033(10) -0.0048(9)
C5 0.0314(14) 0.0292(13) 0.0193(10) 0.0021(11) 0.0029(10) -0.0013(10)
C6 0.0349(14) 0.0250(12) 0.0201(10) 0.0019(11) 0.0038(10) 0.0000(9)
C7 0.0476(17) 0.0219(12) 0.0204(11) -0.0025(11) 0.0040(12) 0.0018(9)
C8 0.0341(14) 0.0219(11) 0.0227(11) -0.0020(10) 0.0021(11) -0.0011(9)
C9 0.0275(12) 0.0226(12) 0.0232(11) -0.0021(10) 0.0022(10) -0.0023(9)
C10 0.0260(12) 0.0190(11) 0.0202(10) -0.0032(9) 0.0052(9) -0.0035(8)
C11 0.0496(19) 0.0339(16) 0.0346(15) -0.0085(14) 0.0135(15) -0.0141(13)
C12 0.062(2) 0.0276(16) 0.053(2) -0.0092(15) 0.0142(18) -0.0108(14)
C13 0.065(2) 0.0242(14) 0.0465(19) -0.0097(15) 0.0092(18) 0.0011(14)
O7 0.0591(18) 0.0536(18) 0.0612(19) 0.0006(14) 0.0002(15) 0.0041(14)
O8 0.161(5) 0.071(3) 0.086(3) 0.024(3) 0.020(3) 0.020(3)

loop_
_atom_type_symbol
_atom_type_description
_atom_type_scat_dispersion_real
_atom_type_scat_dispersion_imag
_atom_type_scat_source
C C 0.0033 0.0016 'International Tables Vol C Tables 4.2.6.8 and 6.1.1.4'
H H 0.0000 0.0000 'International Tables Vol C Tables 4.2.6.8 and 6.1.1.4'
Br Br -0.2901 2.4595 'International Tables Vol C Tables 4.2.6.8 and 6.1.1.4'
O O 0.0106 0.0060 'International Tables Vol C Tables 4.2.6.8 and 6.1.1.4'
Ni Ni 0.3393 1.1124 'International Tables Vol C Tables 4.2.6.8 and 6.1.1.4'
N N 0.0061 0.0033 'International Tables Vol C Tables 4.2.6.8 and 6.1.1.4'

loop_
_geom_angle_atom_site_label_1
_geom_angle_atom_site_label_2
_geom_angle_atom_site_label_3
_geom_angle
_geom_angle_publ_flag
O1 Ni1 O2 88.75(9) yes
O1 Ni1 O3 176.19(9) yes
O2 Ni1 O3 87.65(9) yes
O1 Ni1 O6 91.18(10) yes
O2 Ni1 O6 89.88(10) yes
O3 Ni1 O6 87.57(12) yes
O1 Ni1 O5 88.26(11) yes
O2 Ni1 O5 93.54(11) yes
O3 Ni1 O5 93.21(12) yes
O6 Ni1 O5 176.52(11) yes
O1 Ni1 O4 90.82(9) yes
O2 Ni1 O4 177.08(11) yes
O3 Ni1 O4 92.72(10) yes
O6 Ni1 O4 87.24(11) yes
O5 Ni1 O4 89.34(12) yes
C6 O1 Ni1 124.99(19) ?
C8 O2 Ni1 124.54(18) ?
Ni1 O3 H3A 109(6) ?
Ni1 O3 H3B 117(6) ?
H3A O3 H3B 112(9) ?
Ni1 O4 H4A 118(7) ?
Ni1 O4 H4B 120(7) ?
H4A O4 H4B 104(8) ?
Ni1 O5 H5A 123(7) ?
Ni1 O5 H5B 124(7) ?
H5A O5 H5B 77(8) ?
Ni1 O6 H6A 114(6) ?
Ni1 O6 H6B 125(7) ?
H6A O6 H6B 109(8) ?
C1 N1 C5 118.5(3) ?
C1 N1 H1 120.8 no
C5 N1 H1 120.8 no
C9 N2 C13 118.8(3) ?
C9 N2 H2 120.6 no
C13 N2 H2 120.6 no
C2 C1 N1 120.9(3) ?
C2 C1 H1A 119.5 no
N1 C1 H1A 119.5 no
C3 C2 C1 118.7(3) ?
C3 C2 H2A 120.6 no
C1 C2 H2A 120.6 no
C4 C3 C2 119.7(3) ?
C4 C3 H3 120.2 no
C2 C3 H3 120.2 no
C5 C4 C3 123.5(3) ?
C5 C4 H4 118.2 no
C3 C4 H4 118.2 no
C4 C5 N1 118.7(3) ?
C4 C5 C6 114.3(2) ?
N1 C5 C6 127.1(3) ?
O1 C6 C7 126.6(3) ?
O1 C6 C5 114.3(2) ?
C7 C6 C5 119.1(2) ?
C8 C7 C6 122.6(3) ?
C8 C7 H7 118.7 no
C6 C7 H7 118.7 no
O2 C8 C7 126.7(3) ?
O2 C8 C9 114.5(2) ?
C7 C8 C9 118.8(2) ?
C10 C9 N2 118.8(3) ?
C10 C9 C8 114.5(2) ?
N2 C9 C8 126.8(3) ?
C11 C10 C9 123.3(3) ?
C11 C10 H10 118.3 no
C9 C10 H10 118.3 no
C10 C11 C12 119.2(3) ?
C10 C11 H11 120.4 no
C12 C11 H11 120.4 no
C13 C12 C11 119.4(3) ?
C13 C12 H12 120.3 no
C11 C12 H12 120.3 no
C12 C13 N2 120.4(3) ?
C12 C13 H13 119.8 no
N2 C13 H13 119.8 no
H7A O7 H7B 80(8) ?
H8A O8 H8B 116(10) ?

loop_
_geom_bond_atom_site_label_1
_geom_bond_atom_site_label_2
_geom_bond_distance
_geom_bond_publ_flag
Ni1 O1 2.003(2) yes
Ni1 O2 2.006(2) yes
Ni1 O3 2.031(2) yes
Ni1 O6 2.080(3) yes
Ni1 O5 2.088(3) yes
Ni1 O4 2.088(2) yes
O1 C6 1.258(3) ?
O2 C8 1.259(3) ?
O3 H3A 0.84(2) ?
O3 H3B 0.83(2) ?
O4 H4A 0.84(2) ?
O4 H4B 0.82(2) ?
O5 H5A 0.84(2) ?
O5 H5B 0.84(2) ?
O6 H6A 0.84(2) ?
O6 H6B 0.83(2) ?
N1 C1 1.386(5) ?
N1 C5 1.387(4) ?
N1 H1 0.8600 no
N2 C9 1.376(4) ?
N2 C13 1.389(5) ?
N2 H2 0.8600 no
C1 C2 1.375(6) ?
C1 H1A 0.9300 no
C2 C3 1.365(6) ?
C2 H2A 0.9300 no
C3 C4 1.339(4) ?
C3 H3 0.9300 no
C4 C5 1.336(4) ?
C4 H4 0.9300 no
C5 C6 1.495(4) ?
C6 C7 1.401(4) ?
C7 C8 1.396(4) ?
C7 H7 0.9300 no
C8 C9 1.501(4) ?
C9 C10 1.341(3) ?
C10 C11 1.331(4) ?
C10 H10 0.9300 no
C11 C12 1.376(5) ?
C11 H11 0.9300 no
C12 C13 1.358(5) ?
C12 H12 0.9300 no
C13 H13 0.9300 no
O7 H7A 0.84(2) ?
O7 H7B 0.85(2) ?
O8 H8A 0.85(2) ?
O8 H8B 0.84(2) ?

loop_
_geom_hbond_atom_site_label_D
_geom_hbond_atom_site_label_H
_geom_hbond_atom_site_label_A
_geom_hbond_site_symmetry_A
_geom_hbond_distance_DH
_geom_hbond_distance_HA
_geom_hbond_distance_DA
_geom_hbond_angle_DHA
N1 H1 Br1 . 0.86 2.94 3.774(4) 164.5
N2 H2 Br1 . 0.86 3.02 3.852(3) 164.8
C1 H1A Br2 . 0.93 2.75 3.567(3) 146.5
C4 H4 Br3 3_666 0.93 2.47 3.330(3) 153.9
C10 H10 Br2 1_556 0.93 2.48 3.305(3) 148.5
O3 H3A Br2 1_556 0.84(2) 2.48(4) 3.285(3) 161(9)
O3 H3B Br3 2_646 0.83(2) 2.40(3) 3.212(2) 165(8)
O4 H4A O7 1_455 0.84(2) 2.16(5) 2.917(4) 150(9)
O4 H4B Br3 3_666 0.82(2) 2.48(3) 3.284(3) 167(9)
O5 H5A O7 . 0.84(2) 1.99(3) 2.808(5) 163(10)
O5 H5B O8 . 0.84(2) 2.29(6) 3.002(6) 142(9)
O6 H6A Br1 3_566 0.84(2) 2.51(2) 3.342(3) 175(9)
O6 H6B Br2 3_566 0.83(2) 2.45(3) 3.266(3) 165(9)
O7 H7A Br1 3_666 0.84(2) 2.59(6) 3.335(4) 149(9)
O7 H7B Br3 3_666 0.85(2) 2.54(2) 3.386(3) 173(9)
O8 H8A Br3 2_746 0.85(2) 3.06(3) 3.880(7) 165(9)
O8 H8B Br1 2_646 0.84(2) 2.65(6) 3.393(5) 149(9)

_cod_database_fobs_code 2243264
